data_2236187
loop_
_publ_author_name
'Wang, Panfeng'
'Xu, Dingding'
'Wang, Xinqing'

_publ_section_title
;
 <i>catena</i>-Poly[[[(1,10-phenanthroline-\k^2^<i>N</i>,<i>N</i>')praseodymium(III)]-di-\m-4-hydroxybenzoato-\k^4^<i>O</i>^1^:<i>O</i>^1'^-\m-nitrato-\k^3^<i>O</i>,<i>O</i>':<i>O</i>]
 bis(1,10-phenanthroline)]
;
_journal_coeditor_code FJ2550
_journal_issue 9
_journal_name_full 'Acta Crystallographica Section E'
_journal_page_first m1148
_journal_paper_doi 10.1107/S1600536812029911
_journal_volume 68
_journal_year 2012
_chemical_formula_iupac '[Pr (C7 H5 O3)2 (N O3) (C12 H8 N2)], 2C12 H8 N2'
_chemical_formula_moiety 'C26 H18 N3 O9 Pr, 2(C12 H8 N2)'
_chemical_formula_sum 'C50 H34 N7 O9 Pr'
_chemical_formula_weight 1017.75
_chemical_name_systematic
;
<i>catena</i>-Poly[[[(1,10-phenanthroline-
\k^2^<i>N</i>,<i>N</i>')praseodymium(III)]-di-\m-4-hydroxybenzoato-
\k^4^<i>O</i>^1^:<i>O</i>^1'^-\m-nitrato-\k^3^<i>O</i>,<i>O</i>':<i>O</i>]
bis(1,10-phenanthroline)]
;
_space_group_IT_number 14
_symmetry_cell_setting monoclinic
_symmetry_space_group_name_Hall '-P 2ybc'
_symmetry_space_group_name_H-M 'P 1 21/c 1'
_atom_sites_solution_hydrogens geom
_atom_sites_solution_primary direct
_atom_sites_solution_secondary difmap
_audit_creation_method SHELXL-97
_cell_angle_alpha 90.00
_cell_angle_beta 98.8990(10)
_cell_angle_gamma 90.00
_cell_formula_units_Z 4
_cell_length_a 21.5625(2)
_cell_length_b 23.4621(2)
_cell_length_c 8.60300(10)
_cell_measurement_reflns_used 9626
_cell_measurement_temperature 291(2)
_cell_measurement_theta_max 67.3982
_cell_measurement_theta_min 1.8814
_cell_volume 4299.88(7)
_computing_cell_refinement 'CrysAlis RED (Oxford Diffraction, 2006)'
_computing_data_collection 'CrysAlis CCD (Oxford Diffraction, 2006)'
_computing_data_reduction 'CrysAlis RED (Oxford Diffraction, 2006)'
_computing_molecular_graphics 'ORTEP-3 (Farrugia, 1997)'
_computing_publication_material 'SHELXL97 (Sheldrick, 2008)'
_computing_structure_refinement 'SHELXL97 (Sheldrick, 2008)'
_computing_structure_solution 'SHELXS97 (Sheldrick, 2008)'
_diffrn_ambient_temperature 291(2)
_diffrn_detector_area_resol_mean 15.9149
_diffrn_measured_fraction_theta_full 0.997
_diffrn_measured_fraction_theta_max 0.998
_diffrn_measurement_device_type 'Oxford Diffraction Gemini S Ultra'
_diffrn_measurement_method '\w scans'
_diffrn_radiation_monochromator mirror
_diffrn_radiation_source 'Enhance Ultra (Cu) X-ray Source'
_diffrn_radiation_type CuK\a
_diffrn_radiation_wavelength 1.54184
_diffrn_reflns_av_R_equivalents 0.0285
_diffrn_reflns_av_sigmaI/netI 0.0378
_diffrn_reflns_limit_h_max 25
_diffrn_reflns_limit_h_min -25
_diffrn_reflns_limit_k_max 16
_diffrn_reflns_limit_k_min -27
_diffrn_reflns_limit_l_max 10
_diffrn_reflns_limit_l_min -9
_diffrn_reflns_number 13264
_diffrn_reflns_theta_full 65.09
_diffrn_reflns_theta_max 65.09
_diffrn_reflns_theta_min 2.07
_exptl_absorpt_coefficient_mu 9.271
_exptl_absorpt_correction_T_max 0.1674
_exptl_absorpt_correction_T_min 0.1189
_exptl_absorpt_correction_type multi-scan
_exptl_absorpt_process_details
;
(CrysAlis PRO; Oxford Diffraction, 2006)
;
_exptl_crystal_colour white
_exptl_crystal_density_diffrn 1.572
_exptl_crystal_density_method 'not measured'
_exptl_crystal_description needle
_exptl_crystal_F_000 2056
_exptl_crystal_size_max 0.40
_exptl_crystal_size_mid 0.33
_exptl_crystal_size_min 0.30
_refine_diff_density_max 0.742
_refine_diff_density_min -1.313
_refine_ls_extinction_method none
_refine_ls_goodness_of_fit_ref 1.062
_refine_ls_hydrogen_treatment constr
_refine_ls_matrix_type full
_refine_ls_number_parameters 606
_refine_ls_number_reflns 7308
_refine_ls_number_restraints 0
_refine_ls_restrained_S_all 1.062
_refine_ls_R_factor_all 0.0375
_refine_ls_R_factor_gt 0.0349
_refine_ls_shift/su_max 0.001
_refine_ls_shift/su_mean 0.000
_refine_ls_structure_factor_coef Fsqd
_refine_ls_weighting_details 'calc w=1/[\s^2^(Fo^2^)+(0.0600P)^2^+0.0000P] where P=(Fo^2^+2Fc^2^)/3'
_refine_ls_weighting_scheme calc
_refine_ls_wR_factor_gt 0.0888
_refine_ls_wR_factor_ref 0.0919
_reflns_number_gt 6794
_reflns_number_total 7308
_reflns_threshold_expression I>2\s(I)
_cod_data_source_file fj2550.cif
_cod_data_source_block I
_cod_original_sg_symbol_H-M 'P 21/c'
_cod_database_code 2236187
_cod_database_fobs_code 2236187

loop_
_symmetry_equiv_pos_as_xyz
'x, y, z'
'-x, y+1/2, -z+1/2'
'-x, -y, -z'
'x, -y-1/2, z-1/2'

loop_
_atom_site_type_symbol
_atom_site_label
_atom_site_fract_x
_atom_site_fract_y
_atom_site_fract_z
_atom_site_U_iso_or_equiv
_atom_site_adp_type
_atom_site_calc_flag
_atom_site_refinement_flags
_atom_site_occupancy
_atom_site_symmetry_multiplicity
Pr Pr1 0.911380(7) 0.703539(6) 0.660845(17) 0.02673(8) Uani d . 1 1
O O1 0.82724(10) 0.69075(10) 0.8105(3) 0.0402(5) Uani d . 1 1
O O2 0.82646(10) 0.74065(11) 1.0300(3) 0.0446(5) Uani d . 1 1
O O3 0.54691(13) 0.65243(17) 0.9284(4) 0.0741(10) Uani d . 1 1
H H3 0.5307 0.6376 0.8457 0.111 Uiso calc R 1 1
O O4 0.99741(10) 0.76381(10) 0.6186(3) 0.0388(5) Uani d . 1 1
O O5 0.98379(10) 0.81352(10) 0.3967(3) 0.0393(5) Uani d . 1 1
O O6 1.27882(11) 0.83426(15) 0.5929(3) 0.0609(8) Uani d . 1 1
H H6 1.2891 0.8501 0.5159 0.091 Uiso calc R 1 1
O O7 0.85863(12) 0.63832(10) 0.4358(3) 0.0473(6) Uani d . 1 1
O O8 0.91180(11) 0.70593(8) 0.3492(3) 0.0344(5) Uani d . 1 1
O O9 0.87386(16) 0.63694(11) 0.1925(3) 0.0620(8) Uani d . 1 1
N N1 0.91051(12) 0.58977(11) 0.7443(3) 0.0372(6) Uani d . 1 1
N N2 0.99832(12) 0.63129(11) 0.5726(3) 0.0360(6) Uani d . 1 1
N N3 0.29434(16) 0.53994(16) 0.9226(4) 0.0588(8) Uani d . 1 1
N N4 0.32464(19) 0.64182(15) 0.8063(4) 0.0628(9) Uani d . 1 1
N N5 0.50294(18) 0.33752(18) 0.4667(5) 0.0684(10) Uani d . 1 1
N N6 0.52702(16) 0.42317(16) 0.2691(4) 0.0608(9) Uani d . 1 1
N N7 0.88073(13) 0.65978(11) 0.3208(3) 0.0382(6) Uani d . 1 1
C C1 0.86749(17) 0.56790(15) 0.8203(4) 0.0452(8) Uani d . 1 1
H H1 0.8333 0.5905 0.8339 0.054 Uiso calc R 1 1
C C2 0.8705(2) 0.51245(17) 0.8815(5) 0.0570(10) Uani d . 1 1
H H2 0.8385 0.4987 0.9324 0.068 Uiso calc R 1 1
C C3 0.9202(2) 0.47938(16) 0.8658(4) 0.0560(10) Uani d . 1 1
H H3A 0.9230 0.4426 0.9064 0.067 Uiso calc R 1 1
C C4 0.96762(18) 0.50076(15) 0.7881(4) 0.0455(8) Uani d . 1 1
C C5 1.0222(2) 0.46801(16) 0.7694(4) 0.0542(9) Uani d . 1 1
H H5 1.0271 0.4316 0.8125 0.065 Uiso calc R 1 1
C C6 1.06627(19) 0.48895(16) 0.6909(5) 0.0532(9) Uani d . 1 1
H H6A 1.1014 0.4670 0.6810 0.064 Uiso calc R 1 1
C C7 1.05998(16) 0.54452(15) 0.6224(4) 0.0450(8) Uani d . 1 1
C C8 1.10422(18) 0.56691(18) 0.5375(5) 0.0554(10) Uani d . 1 1
H H8 1.1401 0.5461 0.5269 0.066 Uiso calc R 1 1
C C9 1.09484(17) 0.61956(18) 0.4694(5) 0.0541(9) Uani d . 1 1
H H9 1.1240 0.6349 0.4119 0.065 Uiso calc R 1 1
C C10 1.04075(16) 0.64978(15) 0.4880(4) 0.0440(8) Uani d . 1 1
H H10 1.0340 0.6849 0.4382 0.053 Uiso calc R 1 1
C C11 1.00721(15) 0.57883(13) 0.6386(4) 0.0360(7) Uani d . 1 1
C C12 0.96066(15) 0.55657(13) 0.7261(4) 0.0368(7) Uani d . 1 1
C C13 0.80099(15) 0.70958(12) 0.9199(4) 0.0322(7) Uani d . 1 1
C C14 0.73337(15) 0.69387(13) 0.9191(4) 0.0334(6) Uani d . 1 1
C C15 0.69901(15) 0.66640(15) 0.7909(4) 0.0393(7) Uani d . 1 1
H H15 0.7182 0.6573 0.7044 0.047 Uiso calc R 1 1
C C16 0.63630(16) 0.65238(16) 0.7902(4) 0.0470(8) Uani d . 1 1
H H16 0.6135 0.6347 0.7028 0.056 Uiso calc R 1 1
C C17 0.60788(16) 0.66489(18) 0.9204(5) 0.0517(9) Uani d . 1 1
C C18 0.64241(19) 0.6915(2) 1.0494(5) 0.0602(11) Uani d . 1 1
H H18 0.6239 0.6994 1.1377 0.072 Uiso calc R 1 1
C C19 0.70412(18) 0.70630(15) 1.0472(5) 0.0475(9) Uani d . 1 1
H H19 0.7265 0.7250 1.1335 0.057 Uiso calc R 1 1
C C20 1.01715(15) 0.79388(12) 0.5157(4) 0.0317(7) Uani d . 1 1
C C21 1.08667(14) 0.80619(13) 0.5374(4) 0.0312(6) Uani d . 1 1
C C22 1.12756(16) 0.77961(17) 0.6560(4) 0.0457(8) Uani d . 1 1
H H22 1.1119 0.7551 0.7255 0.055 Uiso calc R 1 1
C C23 1.19154(18) 0.78935(18) 0.6716(5) 0.0543(10) Uani d . 1 1
H H23 1.2185 0.7713 0.7513 0.065 Uiso calc R 1 1
C C24 1.21567(15) 0.82586(16) 0.5690(4) 0.0432(8) Uani d . 1 1
C C25 1.17529(15) 0.85264(15) 0.4508(4) 0.0409(7) Uani d . 1 1
H H25 1.1908 0.8776 0.3822 0.049 Uiso calc R 1 1
C C26 1.11146(15) 0.84181(14) 0.4357(4) 0.0371(7) Uani d . 1 1
H H26 1.0846 0.8591 0.3545 0.045 Uiso calc R 1 1
C C27 0.2817(2) 0.4893(2) 0.9770(7) 0.0762(14) Uani d . 1 1
H H27 0.2878 0.4838 1.0853 0.091 Uiso calc R 1 1
C C28 0.2599(3) 0.4442(3) 0.8801(10) 0.097(2) Uani d . 1 1
H H28 0.2521 0.4092 0.9237 0.116 Uiso calc R 1 1
C C29 0.2501(2) 0.4509(3) 0.7224(9) 0.0909(18) Uani d . 1 1
H H29 0.2343 0.4209 0.6573 0.109 Uiso calc R 1 1
C C30 0.26354(17) 0.5030(2) 0.6578(6) 0.0656(12) Uani d . 1 1
C C31 0.2559(2) 0.5159(3) 0.4895(6) 0.0795(17) Uani d . 1 1
H H31 0.2396 0.4880 0.4178 0.095 Uiso calc R 1 1
C C32 0.2714(2) 0.5660(3) 0.4363(6) 0.0729(14) Uani d . 1 1
H H32 0.2657 0.5724 0.3283 0.087 Uiso calc R 1 1
C C33 0.29633(18) 0.6099(2) 0.5385(5) 0.0578(11) Uani d . 1 1
C C34 0.3163(2) 0.6624(2) 0.4868(6) 0.0741(14) Uani d . 1 1
H H34 0.3126 0.6700 0.3796 0.089 Uiso calc R 1 1
C C35 0.3411(4) 0.7024(2) 0.5929(8) 0.093(2) Uani d . 1 1
H H35 0.3564 0.7368 0.5604 0.112 Uiso calc R 1 1
C C36 0.3430(3) 0.6902(2) 0.7513(7) 0.0863(17) Uani d . 1 1
H H36 0.3583 0.7182 0.8237 0.104 Uiso calc R 1 1
C C37 0.30263(17) 0.60086(18) 0.7031(4) 0.0505(9) Uani d . 1 1
C C38 0.28600(16) 0.54654(18) 0.7640(5) 0.0508(9) Uani d . 1 1
C C39 0.4948(3) 0.2955(2) 0.5625(8) 0.0887(18) Uani d . 1 1
H H39 0.4729 0.2635 0.5204 0.106 Uiso calc R 1 1
C C40 0.5173(4) 0.2960(3) 0.7245(9) 0.108(3) Uani d . 1 1
H H40 0.5115 0.2648 0.7873 0.130 Uiso calc R 1 1
C C41 0.5475(3) 0.3430(4) 0.7867(7) 0.103(2) Uani d . 1 1
H H41 0.5621 0.3446 0.8942 0.124 Uiso calc R 1 1
C C42 0.5571(2) 0.3895(3) 0.6909(6) 0.0754(15) Uani d . 1 1
C C43 0.5878(2) 0.4410(4) 0.7490(7) 0.095(2) Uani d . 1 1
H H43 0.6026 0.4443 0.8560 0.113 Uiso calc R 1 1
C C44 0.5958(2) 0.4845(3) 0.6533(8) 0.092(2) Uani d . 1 1
H H44 0.6146 0.5179 0.6955 0.110 Uiso calc R 1 1
C C45 0.57586(18) 0.4804(2) 0.4878(7) 0.0728(14) Uani d . 1 1
C C46 0.5861(2) 0.5236(2) 0.3827(9) 0.0855(17) Uani d . 1 1
H H46 0.6047 0.5577 0.4203 0.103 Uiso calc R 1 1
C C47 0.5686(2) 0.5157(3) 0.2249(10) 0.0897(18) Uani d . 1 1
H H47 0.5763 0.5434 0.1529 0.108 Uiso calc R 1 1
C C48 0.5387(2) 0.4646(2) 0.1750(7) 0.0743(13) Uani d . 1 1
H H48 0.5262 0.4595 0.0676 0.089 Uiso calc R 1 1
C C49 0.54567(17) 0.42982(19) 0.4263(5) 0.0579(10) Uani d . 1 1
C C50 0.53442(17) 0.3839(2) 0.5292(5) 0.0589(10) Uani d . 1 1

loop_
_atom_site_aniso_label
_atom_site_aniso_U_11
_atom_site_aniso_U_22
_atom_site_aniso_U_33
_atom_site_aniso_U_12
_atom_site_aniso_U_13
_atom_site_aniso_U_23
Pr1 0.02430(11) 0.03072(12) 0.02603(11) 0.00020(5) 0.00666(7) -0.00008(5)
O1 0.0344(11) 0.0491(12) 0.0408(13) -0.0055(10) 0.0173(10) -0.0017(10)
O2 0.0381(12) 0.0556(14) 0.0408(13) -0.0136(11) 0.0080(10) -0.0071(11)
O3 0.0370(14) 0.111(3) 0.078(2) -0.0256(15) 0.0191(14) -0.0280(19)
O4 0.0333(10) 0.0483(13) 0.0367(12) -0.0096(9) 0.0113(9) 0.0016(10)
O5 0.0331(11) 0.0512(13) 0.0323(11) -0.0029(10) 0.0008(9) 0.0005(10)
O6 0.0308(12) 0.102(2) 0.0493(15) -0.0079(13) 0.0055(11) 0.0225(15)
O7 0.0578(14) 0.0437(13) 0.0404(13) -0.0166(11) 0.0074(11) 0.0008(10)
O8 0.0381(12) 0.0333(12) 0.0330(12) -0.0010(8) 0.0090(10) 0.0008(8)
O9 0.100(2) 0.0472(14) 0.0361(13) 0.0003(15) 0.0019(14) -0.0124(11)
N1 0.0403(14) 0.0380(14) 0.0334(13) 0.0007(11) 0.0057(11) -0.0008(11)
N2 0.0361(13) 0.0383(14) 0.0349(13) 0.0030(11) 0.0101(11) -0.0013(11)
N3 0.0498(18) 0.071(2) 0.057(2) 0.0027(16) 0.0108(15) 0.0065(17)
N4 0.085(3) 0.055(2) 0.0530(19) 0.0041(18) 0.0268(19) -0.0061(16)
N5 0.059(2) 0.086(3) 0.060(2) -0.004(2) 0.0087(18) -0.003(2)
N6 0.0463(17) 0.068(2) 0.066(2) 0.0057(16) 0.0029(16) -0.0012(18)
N7 0.0494(15) 0.0292(13) 0.0352(15) -0.0003(12) 0.0043(12) -0.0014(11)
C1 0.0495(19) 0.0416(18) 0.0469(19) -0.0023(15) 0.0156(16) 0.0044(15)
C2 0.071(3) 0.052(2) 0.052(2) -0.0089(19) 0.023(2) 0.0068(17)
C3 0.083(3) 0.0395(18) 0.046(2) 0.0005(19) 0.012(2) 0.0078(16)
C4 0.062(2) 0.0403(17) 0.0318(16) 0.0057(16) 0.0014(15) 0.0013(14)
C5 0.077(3) 0.0399(18) 0.0433(19) 0.0168(19) 0.0006(19) 0.0007(15)
C6 0.059(2) 0.047(2) 0.051(2) 0.0202(17) 0.0000(18) -0.0073(17)
C7 0.0457(18) 0.0481(19) 0.0394(17) 0.0121(15) 0.0011(15) -0.0086(15)
C8 0.0423(18) 0.063(2) 0.061(2) 0.0181(17) 0.0112(17) -0.0090(19)
C9 0.0437(19) 0.062(2) 0.062(2) 0.0063(17) 0.0236(18) -0.0072(19)
C10 0.0434(18) 0.0438(18) 0.0481(19) 0.0003(14) 0.0171(15) -0.0040(15)
C11 0.0368(15) 0.0385(17) 0.0315(15) 0.0068(13) 0.0013(12) -0.0072(13)
C12 0.0434(16) 0.0364(16) 0.0294(15) 0.0030(13) 0.0026(13) -0.0046(12)
C13 0.0292(15) 0.0345(15) 0.0343(17) -0.0015(11) 0.0088(13) 0.0078(12)
C14 0.0297(15) 0.0376(15) 0.0339(16) -0.0031(12) 0.0080(13) -0.0012(12)
C15 0.0346(15) 0.0486(18) 0.0353(16) -0.0042(14) 0.0071(13) -0.0068(14)
C16 0.0372(17) 0.057(2) 0.0459(19) -0.0091(15) 0.0035(15) -0.0128(16)
C17 0.0328(16) 0.066(2) 0.057(2) -0.0124(16) 0.0119(16) -0.0113(18)
C18 0.043(2) 0.087(3) 0.056(2) -0.013(2) 0.0251(19) -0.024(2)
C19 0.0377(19) 0.065(2) 0.041(2) -0.0108(15) 0.0098(16) -0.0185(15)
C20 0.0310(16) 0.0336(16) 0.0319(16) -0.0030(11) 0.0090(13) -0.0083(12)
C21 0.0299(15) 0.0368(15) 0.0277(15) -0.0026(12) 0.0064(12) -0.0029(12)
C22 0.0383(17) 0.058(2) 0.0409(18) -0.0041(16) 0.0072(15) 0.0152(17)
C23 0.0362(19) 0.079(3) 0.047(2) -0.0011(17) 0.0010(16) 0.0241(18)
C24 0.0317(15) 0.059(2) 0.0392(17) -0.0079(15) 0.0059(13) 0.0031(15)
C25 0.0370(16) 0.0492(19) 0.0370(17) -0.0066(14) 0.0071(14) 0.0091(14)
C26 0.0331(15) 0.0425(17) 0.0355(16) -0.0029(13) 0.0047(13) 0.0047(13)
C27 0.061(3) 0.077(3) 0.092(4) -0.006(2) 0.016(3) 0.024(3)
C28 0.065(3) 0.074(4) 0.154(6) -0.010(3) 0.026(4) 0.021(4)
C29 0.055(3) 0.084(4) 0.134(5) -0.019(3) 0.014(3) -0.034(4)
C30 0.0308(17) 0.077(3) 0.089(3) -0.0004(19) 0.0083(19) -0.024(2)
C31 0.040(2) 0.117(5) 0.078(3) 0.006(2) -0.002(2) -0.049(3)
C32 0.045(2) 0.118(4) 0.055(3) 0.015(3) 0.0059(19) -0.018(3)
C33 0.0412(19) 0.088(3) 0.046(2) 0.021(2) 0.0110(16) -0.002(2)
C34 0.072(3) 0.099(4) 0.056(3) 0.028(3) 0.026(2) 0.023(3)
C35 0.133(6) 0.070(4) 0.086(4) 0.017(3) 0.047(4) 0.018(3)
C36 0.130(5) 0.056(3) 0.082(4) 0.001(3) 0.047(4) -0.002(3)
C37 0.0444(18) 0.067(2) 0.0424(19) 0.0175(17) 0.0140(15) 0.0004(17)
C38 0.0319(16) 0.066(2) 0.056(2) 0.0061(16) 0.0088(15) -0.0082(18)
C39 0.088(4) 0.094(4) 0.089(4) -0.003(3) 0.029(4) 0.014(3)
C40 0.112(6) 0.137(7) 0.083(5) 0.021(4) 0.039(4) 0.035(4)
C41 0.084(4) 0.169(7) 0.060(3) 0.034(4) 0.019(3) -0.001(4)
C42 0.047(2) 0.124(5) 0.056(3) 0.020(3) 0.011(2) -0.017(3)
C43 0.053(3) 0.157(6) 0.073(4) 0.010(3) 0.006(2) -0.056(4)
C44 0.050(3) 0.122(5) 0.105(4) 0.000(3) 0.011(3) -0.061(4)
C45 0.0330(19) 0.081(3) 0.103(4) 0.012(2) 0.008(2) -0.037(3)
C46 0.048(3) 0.061(3) 0.150(6) 0.005(2) 0.024(3) -0.013(4)
C47 0.050(3) 0.082(4) 0.140(6) 0.013(2) 0.023(3) 0.022(4)
C48 0.054(2) 0.077(3) 0.092(4) 0.007(2) 0.009(2) 0.015(3)
C49 0.0313(16) 0.071(3) 0.070(3) 0.0110(17) 0.0049(17) -0.016(2)
C50 0.0372(18) 0.087(3) 0.053(2) 0.0113(19) 0.0060(16) -0.011(2)

loop_
_atom_type_symbol
_atom_type_description
_atom_type_scat_dispersion_real
_atom_type_scat_dispersion_imag
_atom_type_scat_source
C C 0.0181 0.0091 'International Tables Vol C Tables 4.2.6.8 and 6.1.1.4'
H H 0.0000 0.0000 'International Tables Vol C Tables 4.2.6.8 and 6.1.1.4'
N N 0.0311 0.0180 'International Tables Vol C Tables 4.2.6.8 and 6.1.1.4'
O O 0.0492 0.0322 'International Tables Vol C Tables 4.2.6.8 and 6.1.1.4'
Pr Pr -2.4164 10.2820 'International Tables Vol C Tables 4.2.6.8 and 6.1.1.4'

loop_
_geom_angle_atom_site_label_1
_geom_angle_atom_site_label_2
_geom_angle_atom_site_label_3
_geom_angle_site_symmetry_1
_geom_angle_site_symmetry_3
_geom_angle
O2 Pr1 O5 4_575 4_576 147.50(8)
O2 Pr1 O1 4_575 . 74.53(8)
O5 Pr1 O1 4_576 . 88.43(8)
O2 Pr1 O4 4_575 . 99.18(8)
O5 Pr1 O4 4_576 . 79.01(8)
O1 Pr1 O4 . . 145.03(8)
O2 Pr1 O7 4_575 . 75.83(9)
O5 Pr1 O7 4_576 . 133.49(8)
O1 Pr1 O7 . . 92.65(8)
O4 Pr1 O7 . . 119.63(7)
O2 Pr1 O8 4_575 4_576 77.31(8)
O5 Pr1 O8 4_576 4_576 71.23(8)
O1 Pr1 O8 . 4_576 72.90(7)
O4 Pr1 O8 . 4_576 72.17(7)
O7 Pr1 O8 . 4_576 152.09(8)
O2 Pr1 O8 4_575 . 68.78(7)
O5 Pr1 O8 4_576 . 138.38(7)
O1 Pr1 O8 . . 131.16(8)
O4 Pr1 O8 . . 73.42(7)
O7 Pr1 O8 . . 48.24(7)
O8 Pr1 O8 4_576 . 126.12(4)
O2 Pr1 N2 4_575 . 136.17(8)
O5 Pr1 N2 4_576 . 75.24(8)
O1 Pr1 N2 . . 133.02(8)
O4 Pr1 N2 . . 75.13(8)
O7 Pr1 N2 . . 70.43(8)
O8 Pr1 N2 4_576 . 136.62(8)
O8 Pr1 N2 . . 67.99(7)
O2 Pr1 N1 4_575 . 128.07(8)
O5 Pr1 N1 4_576 . 69.41(8)
O1 Pr1 N1 . . 72.78(8)
O4 Pr1 N1 . . 130.05(8)
O7 Pr1 N1 . . 66.66(8)
O8 Pr1 N1 4_576 . 127.56(7)
O8 Pr1 N1 . . 106.31(7)
N2 Pr1 N1 . . 60.24(8)
C13 O1 Pr1 . . 145.7(2)
C13 O2 Pr1 . 4_576 152.9(2)
C17 O3 H3 . . 109.5
C20 O4 Pr1 . . 142.2(2)
C20 O5 Pr1 . 4_575 148.5(2)
C24 O6 H6 . . 109.5
N7 O7 Pr1 . . 100.04(17)
N7 O8 Pr1 . 4_575 127.27(19)
N7 O8 Pr1 . . 95.22(16)
Pr1 O8 Pr1 4_575 . 128.52(8)
C1 N1 C12 . . 117.8(3)
C1 N1 Pr1 . . 122.5(2)
C12 N1 Pr1 . . 119.0(2)
C10 N2 C11 . . 117.5(3)
C10 N2 Pr1 . . 120.8(2)
C11 N2 Pr1 . . 120.47(19)
C27 N3 C38 . . 117.2(4)
C36 N4 C37 . . 118.4(4)
C39 N5 C50 . . 117.6(5)
C48 N6 C49 . . 118.2(4)
O9 N7 O7 . . 121.7(3)
O9 N7 O8 . . 122.3(3)
O7 N7 O8 . . 115.9(3)
N1 C1 C2 . . 123.5(3)
N1 C1 H1 . . 118.2
C2 C1 H1 . . 118.2
C3 C2 C1 . . 119.2(4)
C3 C2 H2 . . 120.4
C1 C2 H2 . . 120.4
C2 C3 C4 . . 119.6(3)
C2 C3 H3A . . 120.2
C4 C3 H3A . . 120.2
C3 C4 C12 . . 118.0(3)
C3 C4 C5 . . 122.3(3)
C12 C4 C5 . . 119.7(3)
C6 C5 C4 . . 121.1(3)
C6 C5 H5 . . 119.4
C4 C5 H5 . . 119.4
C5 C6 C7 . . 120.9(3)
C5 C6 H6A . . 119.6
C7 C6 H6A . . 119.6
C8 C7 C11 . . 117.6(3)
C8 C7 C6 . . 122.2(3)
C11 C7 C6 . . 120.2(3)
C9 C8 C7 . . 119.8(3)
C9 C8 H8 . . 120.1
C7 C8 H8 . . 120.1
C8 C9 C10 . . 118.7(4)
C8 C9 H9 . . 120.6
C10 C9 H9 . . 120.6
N2 C10 C9 . . 123.8(3)
N2 C10 H10 . . 118.1
C9 C10 H10 . . 118.1
N2 C11 C7 . . 122.5(3)
N2 C11 C12 . . 118.8(3)
C7 C11 C12 . . 118.7(3)
N1 C12 C4 . . 121.8(3)
N1 C12 C11 . . 118.8(3)
C4 C12 C11 . . 119.4(3)
O1 C13 O2 . . 125.3(3)
O1 C13 C14 . . 117.5(3)
O2 C13 C14 . . 117.2(3)
C19 C14 C15 . . 118.5(3)
C19 C14 C13 . . 120.4(3)
C15 C14 C13 . . 121.0(3)
C14 C15 C16 . . 120.8(3)
C14 C15 H15 . . 119.6
C16 C15 H15 . . 119.6
C17 C16 C15 . . 119.8(3)
C17 C16 H16 . . 120.1
C15 C16 H16 . . 120.1
O3 C17 C18 . . 117.4(3)
O3 C17 C16 . . 123.1(3)
C18 C17 C16 . . 119.4(3)
C19 C18 C17 . . 120.2(3)
C19 C18 H18 . . 119.9
C17 C18 H18 . . 119.9
C18 C19 C14 . . 121.2(3)
C18 C19 H19 . . 119.4
C14 C19 H19 . . 119.4
O5 C20 O4 . . 124.8(3)
O5 C20 C21 . . 117.9(3)
O4 C20 C21 . . 117.3(3)
C26 C21 C22 . . 118.3(3)
C26 C21 C20 . . 120.9(3)
C22 C21 C20 . . 120.7(3)
C23 C22 C21 . . 120.4(3)
C23 C22 H22 . . 119.8
C21 C22 H22 . . 119.8
C22 C23 C24 . . 120.4(3)
C22 C23 H23 . . 119.8
C24 C23 H23 . . 119.8
O6 C24 C25 . . 123.2(3)
O6 C24 C23 . . 117.3(3)
C25 C24 C23 . . 119.5(3)
C24 C25 C26 . . 119.3(3)
C24 C25 H25 . . 120.4
C26 C25 H25 . . 120.4
C21 C26 C25 . . 122.0(3)
C21 C26 H26 . . 119.0
C25 C26 H26 . . 119.0
N3 C27 C28 . . 123.0(5)
N3 C27 H27 . . 118.5
C28 C27 H27 . . 118.5
C29 C28 C27 . . 120.1(6)
C29 C28 H28 . . 119.9
C27 C28 H28 . . 119.9
C28 C29 C30 . . 119.6(5)
C28 C29 H29 . . 120.2
C30 C29 H29 . . 120.2
C29 C30 C38 . . 116.8(5)
C29 C30 C31 . . 125.3(5)
C38 C30 C31 . . 117.9(5)
C32 C31 C30 . . 122.0(4)
C32 C31 H31 . . 119.0
C30 C31 H31 . . 119.0
C31 C32 C33 . . 121.8(5)
C31 C32 H32 . . 119.1
C33 C32 H32 . . 119.1
C34 C33 C32 . . 123.5(4)
C34 C33 C37 . . 117.6(4)
C32 C33 C37 . . 118.9(5)
C35 C34 C33 . . 120.1(4)
C35 C34 H34 . . 119.9
C33 C34 H34 . . 119.9
C34 C35 C36 . . 117.8(5)
C34 C35 H35 . . 121.1
C36 C35 H35 . . 121.1
N4 C36 C35 . . 124.5(6)
N4 C36 H36 . . 117.7
C35 C36 H36 . . 117.7
N4 C37 C33 . . 121.4(4)
N4 C37 C38 . . 118.3(3)
C33 C37 C38 . . 120.3(4)
N3 C38 C30 . . 123.3(4)
N3 C38 C37 . . 117.6(4)
C30 C38 C37 . . 119.1(4)
N5 C39 C40 . . 123.9(6)
N5 C39 H39 . . 118.0
C40 C39 H39 . . 118.0
C41 C40 C39 . . 118.2(6)
C41 C40 H40 . . 120.9
C39 C40 H40 . . 120.9
C40 C41 C42 . . 120.6(6)
C40 C41 H41 . . 119.7
C42 C41 H41 . . 119.7
C41 C42 C50 . . 116.6(6)
C41 C42 C43 . . 123.7(6)
C50 C42 C43 . . 119.7(6)
C44 C43 C42 . . 121.7(5)
C44 C43 H43 . . 119.1
C42 C43 H43 . . 119.1
C43 C44 C45 . . 121.0(6)
C43 C44 H44 . . 119.5
C45 C44 H44 . . 119.5
C46 C45 C49 . . 118.4(5)
C46 C45 C44 . . 122.9(6)
C49 C45 C44 . . 118.7(6)
C47 C46 C45 . . 119.9(5)
C47 C46 H46 . . 120.1
C45 C46 H46 . . 120.1
C46 C47 C48 . . 117.7(6)
C46 C47 H47 . . 121.1
C48 C47 H47 . . 121.1
N6 C48 C47 . . 124.7(6)
N6 C48 H48 . . 117.6
C47 C48 H48 . . 117.6
N6 C49 C45 . . 121.1(5)
N6 C49 C50 . . 118.3(4)
C45 C49 C50 . . 120.6(4)
N5 C50 C42 . . 123.0(5)
N5 C50 C49 . . 118.7(4)
C42 C50 C49 . . 118.2(4)

loop_
_geom_bond_atom_site_label_1
_geom_bond_atom_site_label_2
_geom_bond_site_symmetry_2
_geom_bond_distance
Pr1 O2 4_575 2.387(2)
Pr1 O5 4_576 2.395(2)
Pr1 O1 . 2.400(2)
Pr1 O4 . 2.404(2)
Pr1 O7 . 2.589(2)
Pr1 O8 4_576 2.671(2)
Pr1 O8 . 2.683(2)
Pr1 N2 . 2.721(3)
Pr1 N1 . 2.765(3)
O1 C13 . 1.251(4)
O2 C13 . 1.253(4)
O2 Pr1 4_576 2.387(2)
O3 C17 . 1.359(4)
O3 H3 . 0.8200
O4 C20 . 1.257(4)
O5 C20 . 1.245(4)
O5 Pr1 4_575 2.395(2)
O6 C24 . 1.360(4)
O6 H6 . 0.8200
O7 N7 . 1.267(4)
O8 N7 . 1.277(3)
O8 Pr1 4_575 2.671(2)
O9 N7 . 1.215(4)
N1 C1 . 1.318(4)
N1 C12 . 1.361(4)
N2 C10 . 1.327(4)
N2 C11 . 1.357(4)
N3 C27 . 1.320(6)
N3 C38 . 1.357(5)
N4 C36 . 1.314(6)
N4 C37 . 1.344(5)
N5 C39 . 1.314(7)
N5 C50 . 1.350(6)
N6 C48 . 1.314(6)
N6 C49 . 1.359(6)
C1 C2 . 1.401(5)
C1 H1 . 0.9300
C2 C3 . 1.347(6)
C2 H2 . 0.9300
C3 C4 . 1.399(6)
C3 H3A . 0.9300
C4 C12 . 1.413(5)
C4 C5 . 1.436(5)
C5 C6 . 1.341(6)
C5 H5 . 0.9300
C6 C7 . 1.429(5)
C6 H6A . 0.9300
C7 C8 . 1.391(6)
C7 C11 . 1.418(4)
C8 C9 . 1.368(6)
C8 H8 . 0.9300
C9 C10 . 1.395(5)
C9 H9 . 0.9300
C10 H10 . 0.9300
C11 C12 . 1.442(5)
C13 C14 . 1.503(4)
C14 C19 . 1.383(5)
C14 C15 . 1.388(5)
C15 C16 . 1.391(5)
C15 H15 . 0.9300
C16 C17 . 1.389(5)
C16 H16 . 0.9300
C17 C18 . 1.385(6)
C18 C19 . 1.378(5)
C18 H18 . 0.9300
C19 H19 . 0.9300
C20 C21 . 1.509(4)
C21 C26 . 1.376(5)
C21 C22 . 1.389(5)
C22 C23 . 1.384(5)
C22 H22 . 0.9300
C23 C24 . 1.388(5)
C23 H23 . 0.9300
C24 C25 . 1.383(5)
C25 C26 . 1.386(4)
C25 H25 . 0.9300
C26 H26 . 0.9300
C27 C28 . 1.385(9)
C27 H27 . 0.9300
C28 C29 . 1.349(9)
C28 H28 . 0.9300
C29 C30 . 1.392(8)
C29 H29 . 0.9300
C30 C38 . 1.407(6)
C30 C31 . 1.463(7)
C31 C32 . 1.325(8)
C31 H31 . 0.9300
C32 C33 . 1.407(7)
C32 H32 . 0.9300
C33 C34 . 1.399(7)
C33 C37 . 1.418(5)
C34 C35 . 1.360(9)
C34 H34 . 0.9300
C35 C36 . 1.387(8)
C35 H35 . 0.9300
C36 H36 . 0.9300
C37 C38 . 1.444(6)
C39 C40 . 1.403(10)
C39 H39 . 0.9300
C40 C41 . 1.350(10)
C40 H40 . 0.9300
C41 C42 . 1.402(10)
C41 H41 . 0.9300
C42 C50 . 1.407(6)
C42 C43 . 1.429(9)
C43 C44 . 1.340(10)
C43 H43 . 0.9300
C44 C45 . 1.425(8)
C44 H44 . 0.9300
C45 C46 . 1.399(8)
C45 C49 . 1.416(6)
C46 C47 . 1.364(9)
C46 H46 . 0.9300
C47 C48 . 1.397(8)
C47 H47 . 0.9300
C48 H48 . 0.9300
C49 C50 . 1.438(7)

loop_
_geom_hbond_atom_site_label_D
_geom_hbond_atom_site_label_H
_geom_hbond_atom_site_label_A
_geom_hbond_site_symmetry_A
_geom_hbond_distance_DH
_geom_hbond_distance_HA
_geom_hbond_distance_DA
_geom_hbond_angle_DHA
O6 H6 N4 4_675 0.82 2.07 2.851(4) 158
O3 H3 N6 3_666 0.82 2.04 2.782(5) 150

loop_
_geom_torsion_atom_site_label_1
_geom_torsion_atom_site_label_2
_geom_torsion_atom_site_label_3
_geom_torsion_atom_site_label_4
_geom_torsion_site_symmetry_1
_geom_torsion_site_symmetry_4
_geom_torsion
O2 Pr1 O1 C13 4_575 . -87.7(4)
O5 Pr1 O1 C13 4_576 . 64.3(4)
O4 Pr1 O1 C13 . . -3.9(5)
O7 Pr1 O1 C13 . . -162.2(4)
O8 Pr1 O1 C13 4_576 . -6.5(4)
O8 Pr1 O1 C13 . . -129.9(4)
N2 Pr1 O1 C13 . . 132.3(4)
N1 Pr1 O1 C13 . . 133.2(4)
O2 Pr1 O4 C20 4_575 . -42.3(3)
O5 Pr1 O4 C20 4_576 . 170.6(3)
O1 Pr1 O4 C20 . . -118.4(3)
O7 Pr1 O4 C20 . . 36.5(4)
O8 Pr1 O4 C20 4_576 . -115.7(3)
O8 Pr1 O4 C20 . . 22.2(3)
N2 Pr1 O4 C20 . . 93.2(3)
N1 Pr1 O4 C20 . . 119.8(3)
O2 Pr1 O7 N7 4_575 . 78.52(19)
O5 Pr1 O7 N7 4_576 . -117.83(18)
O1 Pr1 O7 N7 . . 151.84(19)
O4 Pr1 O7 N7 . . -14.1(2)
O8 Pr1 O7 N7 4_576 . 94.6(2)
O8 Pr1 O7 N7 . . 4.48(16)
N2 Pr1 O7 N7 . . -73.06(19)
N1 Pr1 O7 N7 . . -138.2(2)
O2 Pr1 O8 N7 4_575 . -94.08(18)
O5 Pr1 O8 N7 4_576 . 108.21(19)
O1 Pr1 O8 N7 . . -50.1(2)
O4 Pr1 O8 N7 . . 158.81(18)
O7 Pr1 O8 N7 . . -4.39(16)
O8 Pr1 O8 N7 4_576 . -148.99(13)
N2 Pr1 O8 N7 . . 78.51(17)
N1 Pr1 O8 N7 . . 31.05(18)
O2 Pr1 O8 Pr1 4_575 4_575 54.12(11)
O5 Pr1 O8 Pr1 4_576 4_575 -103.59(13)
O1 Pr1 O8 Pr1 . 4_575 98.11(13)
O4 Pr1 O8 Pr1 . 4_575 -52.99(11)
O7 Pr1 O8 Pr1 . 4_575 143.81(16)
O8 Pr1 O8 Pr1 4_576 4_575 -0.8(2)
N2 Pr1 O8 Pr1 . 4_575 -133.28(13)
N1 Pr1 O8 Pr1 . 4_575 179.25(10)
O2 Pr1 N1 C1 4_575 . -49.4(3)
O5 Pr1 N1 C1 4_576 . 98.8(3)
O1 Pr1 N1 C1 . . 3.9(3)
O4 Pr1 N1 C1 . . 153.2(2)
O7 Pr1 N1 C1 . . -96.9(3)
O8 Pr1 N1 C1 4_576 . 55.1(3)
O8 Pr1 N1 C1 . . -125.0(3)
N2 Pr1 N1 C1 . . -176.9(3)
O2 Pr1 N1 C12 4_575 . 139.7(2)
O5 Pr1 N1 C12 4_576 . -72.0(2)
O1 Pr1 N1 C12 . . -166.9(2)
O4 Pr1 N1 C12 . . -17.6(3)
O7 Pr1 N1 C12 . . 92.3(2)
O8 Pr1 N1 C12 4_576 . -115.8(2)
O8 Pr1 N1 C12 . . 64.2(2)
N2 Pr1 N1 C12 . . 12.3(2)
O2 Pr1 N2 C10 4_575 . 63.6(3)
O5 Pr1 N2 C10 4_576 . -106.5(3)
O1 Pr1 N2 C10 . . -179.9(2)
O4 Pr1 N2 C10 . . -24.2(3)
O7 Pr1 N2 C10 . . 105.4(3)
O8 Pr1 N2 C10 4_576 . -66.2(3)
O8 Pr1 N2 C10 . . 53.6(3)
N1 Pr1 N2 C10 . . 179.1(3)
O2 Pr1 N2 C11 4_575 . -129.3(2)
O5 Pr1 N2 C11 4_576 . 60.6(2)
O1 Pr1 N2 C11 . . -12.8(3)
O4 Pr1 N2 C11 . . 142.9(2)
O7 Pr1 N2 C11 . . -87.5(2)
O8 Pr1 N2 C11 4_576 . 100.9(2)
O8 Pr1 N2 C11 . . -139.3(2)
N1 Pr1 N2 C11 . . -13.8(2)
Pr1 O7 N7 O9 . . 170.5(3)
Pr1 O7 N7 O8 . . -7.8(3)
Pr1 O8 N7 O9 4_575 . 40.3(4)
Pr1 O8 N7 O9 . . -170.9(3)
Pr1 O8 N7 O7 4_575 . -141.3(2)
Pr1 O8 N7 O7 . . 7.5(3)
C12 N1 C1 C2 . . -0.6(5)
Pr1 N1 C1 C2 . . -171.5(3)
N1 C1 C2 C3 . . 1.3(6)
C1 C2 C3 C4 . . -0.4(6)
C2 C3 C4 C12 . . -1.1(6)
C2 C3 C4 C5 . . 179.1(4)
C3 C4 C5 C6 . . 178.3(4)
C12 C4 C5 C6 . . -1.5(6)
C4 C5 C6 C7 . . -0.4(6)
C5 C6 C7 C8 . . -178.6(4)
C5 C6 C7 C11 . . 1.0(6)
C11 C7 C8 C9 . . -1.9(6)
C6 C7 C8 C9 . . 177.7(4)
C7 C8 C9 C10 . . 0.3(6)
C11 N2 C10 C9 . . -3.0(5)
Pr1 N2 C10 C9 . . 164.5(3)
C8 C9 C10 N2 . . 2.3(6)
C10 N2 C11 C7 . . 1.2(5)
Pr1 N2 C11 C7 . . -166.4(2)
C10 N2 C11 C12 . . -177.6(3)
Pr1 N2 C11 C12 . . 14.9(4)
C8 C7 C11 N2 . . 1.2(5)
C6 C7 C11 N2 . . -178.4(3)
C8 C7 C11 C12 . . 179.9(3)
C6 C7 C11 C12 . . 0.4(5)
C1 N1 C12 C4 . . -1.1(5)
Pr1 N1 C12 C4 . . 170.2(2)
C1 N1 C12 C11 . . 177.9(3)
Pr1 N1 C12 C11 . . -10.9(4)
C3 C4 C12 N1 . . 1.9(5)
C5 C4 C12 N1 . . -178.3(3)
C3 C4 C12 C11 . . -177.0(3)
C5 C4 C12 C11 . . 2.8(5)
N2 C11 C12 N1 . . -2.4(4)
C7 C11 C12 N1 . . 178.8(3)
N2 C11 C12 C4 . . 176.5(3)
C7 C11 C12 C4 . . -2.2(5)
Pr1 O1 C13 O2 . . -22.6(6)
Pr1 O1 C13 C14 . . 157.1(3)
Pr1 O2 C13 O1 4_576 . 6.1(7)
Pr1 O2 C13 C14 4_576 . -173.6(4)
O1 C13 C14 C19 . . 170.8(3)
O2 C13 C14 C19 . . -9.4(5)
O1 C13 C14 C15 . . -8.8(5)
O2 C13 C14 C15 . . 171.0(3)
C19 C14 C15 C16 . . 0.9(5)
C13 C14 C15 C16 . . -179.5(3)
C14 C15 C16 C17 . . -1.3(6)
C15 C16 C17 O3 . . -179.9(4)
C15 C16 C17 C18 . . 0.3(7)
O3 C17 C18 C19 . . -178.7(4)
C16 C17 C18 C19 . . 1.1(7)
C17 C18 C19 C14 . . -1.6(7)
C15 C14 C19 C18 . . 0.5(6)
C13 C14 C19 C18 . . -179.1(4)
Pr1 O5 C20 O4 4_575 . -57.3(5)
Pr1 O5 C20 C21 4_575 . 121.8(3)
Pr1 O4 C20 O5 . . 20.8(5)
Pr1 O4 C20 C21 . . -158.3(2)
O5 C20 C21 C26 . . 5.2(4)
O4 C20 C21 C26 . . -175.7(3)
O5 C20 C21 C22 . . -171.6(3)
O4 C20 C21 C22 . . 7.5(4)
C26 C21 C22 C23 . . 0.6(6)
C20 C21 C22 C23 . . 177.4(4)
C21 C22 C23 C24 . . 0.1(7)
C22 C23 C24 O6 . . 178.8(4)
C22 C23 C24 C25 . . 0.1(6)
O6 C24 C25 C26 . . -179.6(4)
C23 C24 C25 C26 . . -1.0(6)
C22 C21 C26 C25 . . -1.5(5)
C20 C21 C26 C25 . . -178.3(3)
C24 C25 C26 C21 . . 1.7(5)
C38 N3 C27 C28 . . -1.0(7)
N3 C27 C28 C29 . . -0.6(9)
C27 C28 C29 C30 . . 1.7(9)
C28 C29 C30 C38 . . -1.2(7)
C28 C29 C30 C31 . . 179.2(5)
C29 C30 C31 C32 . . -178.0(5)
C38 C30 C31 C32 . . 2.3(6)
C30 C31 C32 C33 . . 0.1(7)
C31 C32 C33 C34 . . 176.6(4)
C31 C32 C33 C37 . . -2.5(6)
C32 C33 C34 C35 . . -178.6(5)
C37 C33 C34 C35 . . 0.5(7)
C33 C34 C35 C36 . . -2.9(9)
C37 N4 C36 C35 . . 0.3(9)
C34 C35 C36 N4 . . 2.7(11)
C36 N4 C37 C33 . . -2.9(6)
C36 N4 C37 C38 . . 176.4(4)
C34 C33 C37 N4 . . 2.6(6)
C32 C33 C37 N4 . . -178.3(4)
C34 C33 C37 C38 . . -176.7(3)
C32 C33 C37 C38 . . 2.4(5)
C27 N3 C38 C30 . . 1.5(6)
C27 N3 C38 C37 . . -177.0(4)
C29 C30 C38 N3 . . -0.5(6)
C31 C30 C38 N3 . . 179.2(3)
C29 C30 C38 C37 . . 178.0(4)
C31 C30 C38 C37 . . -2.3(5)
N4 C37 C38 N3 . . -0.7(5)
C33 C37 C38 N3 . . 178.6(3)
N4 C37 C38 C30 . . -179.3(3)
C33 C37 C38 C30 . . 0.0(5)
C50 N5 C39 C40 . . -0.5(9)
N5 C39 C40 C41 . . 1.9(11)
C39 C40 C41 C42 . . -1.2(10)
C40 C41 C42 C50 . . -0.7(8)
C40 C41 C42 C43 . . 179.0(6)
C41 C42 C43 C44 . . -179.7(5)
C50 C42 C43 C44 . . -0.1(7)
C42 C43 C44 C45 . . -2.3(8)
C43 C44 C45 C46 . . -176.7(5)
C43 C44 C45 C49 . . 1.8(7)
C49 C45 C46 C47 . . -1.8(6)
C44 C45 C46 C47 . . 176.7(4)
C45 C46 C47 C48 . . 2.2(7)
C49 N6 C48 C47 . . -0.7(7)
C46 C47 C48 N6 . . -1.0(7)
C48 N6 C49 C45 . . 1.1(6)
C48 N6 C49 C50 . . -178.4(4)
C46 C45 C49 N6 . . 0.1(6)
C44 C45 C49 N6 . . -178.5(4)
C46 C45 C49 C50 . . 179.6(4)
C44 C45 C49 C50 . . 1.0(6)
C39 N5 C50 C42 . . -1.6(7)
C39 N5 C50 C49 . . 178.1(4)
C41 C42 C50 N5 . . 2.2(6)
C43 C42 C50 N5 . . -177.4(4)
C41 C42 C50 C49 . . -177.5(4)
C43 C42 C50 C49 . . 2.8(6)
N6 C49 C50 N5 . . -3.5(5)
C45 C49 C50 N5 . . 177.0(3)
N6 C49 C50 C42 . . 176.3(3)
C45 C49 C50 C42 . . -3.3(5)
